data_7010941
loop_
_publ_author_name
'Muthu, Sebastian'
'Yip, John H. K.'
'Vittal, Jagadese J.'

_publ_section_title
;
 Coordination polymers of d10 metals and
 N,N'-bis(3-pyridinecarboxamide)-1,2-ethane
;
_journal_issue 24
_journal_name_full 'Journal of the Chemical Society, Dalton Transactions'
_journal_page_first 3577
_journal_paper_doi 10.1039/b105696b
_journal_year 2001
_chemical_formula_sum 'C16 H17 Ag Cl N5 O6'
_chemical_formula_weight 518.67
_space_group_IT_number 2
_symmetry_cell_setting triclinic
_symmetry_space_group_name_Hall '-P 1'
_symmetry_space_group_name_H-M 'P -1'
_atom_sites_solution_hydrogens geom
_atom_sites_solution_primary direct
_atom_sites_solution_secondary difmap
_audit_creation_method SHELXL-97
_cell_angle_alpha 88.4960(10)
_cell_angle_beta 88.8160(10)
_cell_angle_gamma 76.8810(10)
_cell_formula_units_Z 2
_cell_length_a 7.1569(2)
_cell_length_b 10.6650(2)
_cell_length_c 13.2643(2)
_cell_measurement_reflns_used 4428
_cell_measurement_temperature 293(2)
_cell_measurement_theta_max 25.0
_cell_measurement_theta_min 2.06
_cell_volume 985.57(4)
_computing_cell_refinement 'Bruker AXS, SAINT'
_computing_data_collection 'Bruker AXS, SMART'
_computing_data_reduction 'Bruker AXS, SAINT'
_computing_molecular_graphics 'Bruker AXS, SHELXTL'
_computing_publication_material 'Bruker AXS, SHELXTL'
_computing_structure_refinement 'SHELXL-97 (Sheldrick, 1997)'
_computing_structure_solution 'SHELXS-97 (Sheldrick, 1990)'
_diffrn_ambient_temperature 293(2)
_diffrn_measured_fraction_theta_full 0.972
_diffrn_measured_fraction_theta_max 0.972
_diffrn_measurement_method '\w scans'
_diffrn_radiation_monochromator graphite
_diffrn_radiation_source 'fine-focus sealed tube'
_diffrn_radiation_type MoK\a
_diffrn_radiation_wavelength 0.71073
_diffrn_reflns_av_R_equivalents 0.0281
_diffrn_reflns_av_sigmaI/netI 0.0479
_diffrn_reflns_limit_h_max 8
_diffrn_reflns_limit_h_min -8
_diffrn_reflns_limit_k_max 13
_diffrn_reflns_limit_k_min -13
_diffrn_reflns_limit_l_max 16
_diffrn_reflns_limit_l_min -16
_diffrn_reflns_number 7712
_diffrn_reflns_theta_full 26.37
_diffrn_reflns_theta_max 26.37
_diffrn_reflns_theta_min 1.96
_exptl_absorpt_coefficient_mu 1.202
_exptl_absorpt_correction_T_max 0.8984
_exptl_absorpt_correction_T_min 0.6320
_exptl_absorpt_correction_type 'sadabs (Sheldrick, 1996)'
_exptl_crystal_colour colorless
_exptl_crystal_density_diffrn 1.748
_exptl_crystal_density_meas ?
_exptl_crystal_density_method .
_exptl_crystal_description 'rectangular plates, cut'
_exptl_crystal_F_000 520
_exptl_crystal_size_max 0.2
_exptl_crystal_size_mid 0.14
_exptl_crystal_size_min 0.10
_refine_diff_density_max 0.784
_refine_diff_density_min -0.683
_refine_diff_density_rms 0.086
_refine_ls_extinction_coef 0.0003(11)
_refine_ls_extinction_expression Fc^*^=kFc[1+0.001xFc^2^\l^3^/sin(2\q)]^-1/4^
_refine_ls_extinction_method SHELXL
_refine_ls_goodness_of_fit_ref 1.054
_refine_ls_hydrogen_treatment mixed
_refine_ls_matrix_type full
_refine_ls_number_parameters 283
_refine_ls_number_reflns 3903
_refine_ls_number_restraints 159
_refine_ls_restrained_S_all 1.082
_refine_ls_R_factor_all 0.0723
_refine_ls_R_factor_gt 0.0505
_refine_ls_shift/su_max 0.002
_refine_ls_shift/su_mean 0.000
_refine_ls_structure_factor_coef Fsqd
_refine_ls_weighting_details 'calc w=1/[\s^2^(Fo^2^)+(0.0738P)^2^+0.5156P] where P=(Fo^2^+2Fc^2^)/3'
_refine_ls_weighting_scheme calc
_refine_ls_wR_factor_gt 0.1280
_refine_ls_wR_factor_ref 0.1391
_reflns_number_gt 2918
_reflns_number_total 3903
_reflns_threshold_expression >2sigma(I)
_cod_data_source_file b105696b.txt
_cod_data_source_block 99193
_cod_original_sg_symbol_H-M P-1
_cod_database_code 7010941

loop_
_symmetry_equiv_pos_as_xyz
'x, y, z'
'-x, -y, -z'

loop_
_atom_site_label
_atom_site_type_symbol
_atom_site_fract_x
_atom_site_fract_y
_atom_site_fract_z
_atom_site_U_iso_or_equiv
_atom_site_adp_type
_atom_site_occupancy
_atom_site_symmetry_multiplicity
_atom_site_calc_flag
_atom_site_refinement_flags
_atom_site_disorder_assembly
_atom_site_disorder_group
Ag1 Ag 0.21314(6) 0.36950(4) 0.44492(3) 0.0611(2) Uani 1 1 d . . .
O1 O 0.2929(6) 0.5885(4) 0.4253(3) 0.0647(10) Uani 1 1 d . . .
O2 O 0.1463(6) 0.1544(3) 0.4195(3) 0.0654(10) Uani 1 1 d . . .
N1 N 0.2104(6) 0.4571(4) 0.5937(3) 0.0481(9) Uani 1 1 d . . .
N2 N 0.2379(6) 0.3222(4) 0.2808(3) 0.0457(9) Uani 1 1 d . . .
N3 N 0.3338(6) 0.7541(4) 0.5140(3) 0.0534(10) Uani 1 1 d . . .
H3 H 0.3448 0.7827 0.5731 0.08(2) Uiso 1 1 calc R . .
N4 N 0.1872(6) -0.0019(3) 0.3060(3) 0.0483(9) Uani 1 1 d . . .
H4 H 0.2082 -0.0218 0.2437 0.055(15) Uiso 1 1 calc R . .
C1 C 0.1783(8) 0.3925(5) 0.6780(4) 0.0611(14) Uani 1 1 d . . .
H1 H 0.1422 0.3146 0.6716 0.047(13) Uiso 1 1 calc R . .
C2 C 0.1959(9) 0.4352(6) 0.7723(4) 0.0662(15) Uani 1 1 d . . .
H2 H 0.1716 0.3874 0.8288 0.068(17) Uiso 1 1 calc R . .
C3 C 0.2494(8) 0.5480(6) 0.7831(4) 0.0628(14) Uani 1 1 d . . .
H3A H 0.2630 0.5788 0.8469 0.055(14) Uiso 1 1 calc R . .
C4 C 0.2832(7) 0.6162(5) 0.6974(4) 0.0540(12) Uani 1 1 d . . .
H4A H 0.3200 0.6939 0.7032 0.060(15) Uiso 1 1 calc R . .
C5 C 0.2627(6) 0.5702(4) 0.6043(3) 0.0415(10) Uani 1 1 d . . .
C6 C 0.2962(7) 0.6384(4) 0.5064(4) 0.0439(10) Uani 1 1 d . . .
C7 C 0.3570(8) 0.8344(5) 0.4258(4) 0.0567(13) Uani 1 1 d . . .
H7A H 0.4364 0.7818 0.3756 0.078(19) Uiso 1 1 calc R . .
H7B H 0.4221 0.9003 0.4453 0.068(16) Uiso 1 1 calc R . .
C8 C 0.1663(7) -0.1022(4) 0.3803(4) 0.0521(12) Uani 1 1 d . . .
H8A H 0.1133 -0.1667 0.3479 0.059(15) Uiso 1 1 calc R . .
H8B H 0.0775 -0.0644 0.4333 0.09(2) Uiso 1 1 calc R . .
C9 C 0.1746(7) 0.1193(4) 0.3327(4) 0.0446(10) Uani 1 1 d . . .
C10 C 0.2007(7) 0.2124(4) 0.2491(3) 0.0430(10) Uani 1 1 d . . .
C11 C 0.1860(10) 0.1912(5) 0.1491(4) 0.0664(15) Uani 1 1 d . . .
H11 H 0.1563 0.1154 0.1286 0.070(17) Uiso 1 1 calc R . .
C12 C 0.2150(11) 0.2821(6) 0.0783(4) 0.081(2) Uani 1 1 d . . .
H12 H 0.2053 0.2686 0.0098 0.058(15) Uiso 1 1 calc R . .
C13 C 0.2583(10) 0.3928(5) 0.1110(5) 0.0738(17) Uani 1 1 d . . .
H13 H 0.2821 0.4548 0.0650 0.069(17) Uiso 1 1 calc R . .
C14 C 0.2659(8) 0.4106(5) 0.2125(4) 0.0557(13) Uani 1 1 d . . .
H14 H 0.2915 0.4870 0.2347 0.074(18) Uiso 1 1 calc R . .
Cl1 Cl 0.2586(2) 0.76455(12) 0.08821(11) 0.0627(4) Uani 1 1 d D . .
O3 O 0.1028(10) 0.7271(8) 0.1385(7) 0.125(3) Uani 0.75 1 d PD A .
O4 O 0.4320(12) 0.6940(10) 0.1306(8) 0.1001(19) Uiso 0.50 1 d PD A .
O5 O 0.2391(16) 0.8969(8) 0.0959(9) 0.1001(19) Uiso 0.50 1 d PD A .
O6 O 0.2604(17) 0.7329(11) -0.0163(6) 0.1001(19) Uiso 0.50 1 d PD A .
O4A O 0.346(3) 0.693(2) 0.0177(15) 0.115(4) Uiso 0.25 1 d PD A 1
O5A O 0.386(2) 0.795(2) 0.1632(14) 0.115(4) Uiso 0.25 1 d PD A 1
O6A O 0.159(3) 0.8992(15) 0.0512(16) 0.115(4) Uiso 0.25 1 d PD A 1
O3B O 0.326(3) 0.8755(15) 0.1030(15) 0.091(3) Uiso 0.25 1 d PD A 2
O4B O 0.436(2) 0.6603(16) 0.0704(16) 0.091(3) Uiso 0.25 1 d PD A 2
O5B O 0.150(3) 0.7670(18) 0.0035(12) 0.091(3) Uiso 0.25 1 d PD A 2
O6B O 0.174(3) 0.726(2) 0.1758(12) 0.091(3) Uiso 0.25 1 d PD A 2
C1S C 0.7034(13) -0.0309(10) 0.1381(7) 0.120(3) Uani 1 1 d . . .
H1S1 H 0.7632 -0.1211 0.1405 0.181 Uiso 1 1 calc R . .
H1S2 H 0.7791 0.0139 0.0963 0.181 Uiso 1 1 calc R . .
H1S3 H 0.5773 -0.0188 0.1107 0.181 Uiso 1 1 calc R . .
C2S C 0.6893(9) 0.0189(6) 0.2383(5) 0.0691(16) Uani 1 1 d . . .
N1S N 0.6762(10) 0.0601(6) 0.3154(5) 0.100(2) Uani 1 1 d . . .

loop_
_atom_site_aniso_label
_atom_site_aniso_U_11
_atom_site_aniso_U_22
_atom_site_aniso_U_33
_atom_site_aniso_U_23
_atom_site_aniso_U_13
_atom_site_aniso_U_12
Ag1 0.0756(3) 0.0501(3) 0.0601(3) -0.01091(18) -0.0092(2) -0.0173(2)
O1 0.104(3) 0.055(2) 0.0422(19) -0.0028(16) 0.0032(19) -0.033(2)
O2 0.109(3) 0.0438(19) 0.048(2) -0.0045(16) 0.015(2) -0.028(2)
N1 0.055(2) 0.042(2) 0.050(2) 0.0053(18) -0.0009(18) -0.0189(18)
N2 0.050(2) 0.0372(19) 0.051(2) 0.0044(17) -0.0053(18) -0.0141(17)
N3 0.077(3) 0.042(2) 0.046(2) 0.0057(18) -0.004(2) -0.025(2)
N4 0.065(3) 0.0346(19) 0.047(2) -0.0013(17) 0.0096(19) -0.0151(18)
C1 0.069(4) 0.051(3) 0.068(4) 0.013(3) -0.002(3) -0.023(3)
C2 0.074(4) 0.073(4) 0.053(3) 0.017(3) -0.001(3) -0.021(3)
C3 0.071(4) 0.074(4) 0.043(3) 0.004(3) -0.003(3) -0.016(3)
C4 0.062(3) 0.054(3) 0.048(3) -0.001(2) -0.001(2) -0.018(2)
C5 0.039(2) 0.043(2) 0.043(2) 0.0064(19) -0.0031(19) -0.0106(19)
C6 0.045(3) 0.040(2) 0.046(3) 0.0004(19) -0.001(2) -0.009(2)
C7 0.069(3) 0.050(3) 0.057(3) 0.008(2) 0.002(3) -0.027(3)
C8 0.061(3) 0.039(2) 0.058(3) 0.004(2) 0.010(3) -0.016(2)
C9 0.050(3) 0.037(2) 0.047(3) -0.0008(19) 0.004(2) -0.012(2)
C10 0.050(3) 0.033(2) 0.046(2) -0.0007(18) 0.002(2) -0.0080(19)
C11 0.110(5) 0.044(3) 0.048(3) -0.003(2) 0.004(3) -0.026(3)
C12 0.140(6) 0.056(3) 0.047(3) 0.004(3) 0.006(3) -0.025(4)
C13 0.109(5) 0.050(3) 0.064(4) 0.015(3) 0.018(3) -0.025(3)
C14 0.066(3) 0.038(2) 0.065(3) 0.008(2) -0.003(3) -0.018(2)
Cl1 0.0732(9) 0.0470(7) 0.0699(8) -0.0072(6) -0.0018(7) -0.0170(6)
O3 0.083(5) 0.116(6) 0.182(9) 0.033(6) 0.019(5) -0.043(5)
C1S 0.118(7) 0.135(8) 0.103(6) -0.036(6) 0.019(5) -0.015(6)
C2S 0.065(4) 0.057(3) 0.088(5) -0.012(3) 0.000(3) -0.018(3)
N1S 0.110(5) 0.093(4) 0.103(5) -0.029(4) -0.012(4) -0.032(4)

loop_
_atom_type_symbol
_atom_type_description
_atom_type_scat_dispersion_real
_atom_type_scat_dispersion_imag
_atom_type_scat_source
C C 0.0033 0.0016 'International Tables Vol C Tables 4.2.6.8 and 6.1.1.4'
H H 0.0000 0.0000 'International Tables Vol C Tables 4.2.6.8 and 6.1.1.4'
N N 0.0061 0.0033 'International Tables Vol C Tables 4.2.6.8 and 6.1.1.4'
O O 0.0106 0.0060 'International Tables Vol C Tables 4.2.6.8 and 6.1.1.4'
Cl Cl 0.1484 0.1585 'International Tables Vol C Tables 4.2.6.8 and 6.1.1.4'
Ag Ag -0.8971 1.1015 'International Tables Vol C Tables 4.2.6.8 and 6.1.1.4'

loop_
_geom_angle_atom_site_label_1
_geom_angle_atom_site_label_2
_geom_angle_atom_site_label_3
_geom_angle
_geom_angle_site_symmetry_1
_geom_angle_site_symmetry_3
_geom_angle_publ_flag
N1 Ag1 N2 166.47(13) . . ?
N1 Ag1 O2 123.73(13) . . ?
N2 Ag1 O2 69.77(12) . . ?
N1 Ag1 O1 70.06(12) . . ?
N2 Ag1 O1 96.43(12) . . ?
O2 Ag1 O1 166.20(11) . . ?
C6 O1 Ag1 111.6(3) . . ?
C9 O2 Ag1 112.7(3) . . ?
C1 N1 C5 117.6(4) . . ?
C1 N1 Ag1 120.6(3) . . ?
C5 N1 Ag1 121.3(3) . . ?
C14 N2 C10 119.0(4) . . ?
C14 N2 Ag1 119.9(3) . . ?
C10 N2 Ag1 120.5(3) . . ?
C6 N3 C7 122.4(4) . . ?
C9 N4 C8 121.6(4) . . ?
N1 C1 C2 123.2(5) . . ?
C3 C2 C1 119.3(5) . . ?
C2 C3 C4 118.5(5) . . ?
C5 C4 C3 120.2(5) . . ?
N1 C5 C4 121.1(4) . . ?
N1 C5 C6 115.0(4) . . ?
C4 C5 C6 123.9(4) . . ?
O1 C6 N3 121.9(4) . . ?
O1 C6 C5 121.6(4) . . ?
N3 C6 C5 116.5(4) . . ?
N3 C7 C8 111.7(4) . 1_565 ?
N4 C8 C7 111.1(4) . 1_545 ?
O2 C9 N4 122.8(4) . . ?
O2 C9 C10 121.0(4) . . ?
N4 C9 C10 116.2(4) . . ?
N2 C10 C11 121.2(4) . . ?
N2 C10 C9 114.3(4) . . ?
C11 C10 C9 124.5(4) . . ?
C10 C11 C12 120.0(5) . . ?
C13 C12 C11 118.6(6) . . ?
C14 C13 C12 118.9(5) . . ?
N2 C14 C13 122.3(5) . . ?
O4A Cl1 O5B 66.6(11) . . ?
O4A Cl1 O5 126.8(11) . . ?
O5B Cl1 O5 97.8(9) . . ?
O4A Cl1 O6B 127.5(13) . . ?
O5B Cl1 O6B 113.6(10) . . ?
O5 Cl1 O6B 105.5(11) . . ?
O4A Cl1 O3B 114.5(12) . . ?
O5B Cl1 O3B 115.3(10) . . ?
O5 Cl1 O3B 25.7(8) . . ?
O6B Cl1 O3B 111.5(10) . . ?
O4A Cl1 O3 118.0(9) . . ?
O5B Cl1 O3 84.1(9) . . ?
O5 Cl1 O3 109.7(5) . . ?
O6B Cl1 O3 29.5(8) . . ?
O3B Cl1 O3 127.5(9) . . ?
O4A Cl1 O4 74.2(11) . . ?
O5B Cl1 O4 140.0(9) . . ?
O5 Cl1 O4 111.9(6) . . ?
O6B Cl1 O4 84.4(9) . . ?
O3B Cl1 O4 87.3(9) . . ?
O3 Cl1 O4 108.8(5) . . ?
O4A Cl1 O6 33.8(10) . . ?
O5B Cl1 O6 34.4(7) . . ?
O5 Cl1 O6 109.1(6) . . ?
O6B Cl1 O6 134.9(10) . . ?
O3B Cl1 O6 112.3(10) . . ?
O3 Cl1 O6 109.5(5) . . ?
O4 Cl1 O6 107.8(6) . . ?
O4A Cl1 O5A 113.6(10) . . ?
O5B Cl1 O5A 163.4(11) . . ?
O5 Cl1 O5A 68.4(9) . . ?
O6B Cl1 O5A 80.0(11) . . ?
O3B Cl1 O5A 48.6(10) . . ?
O3 Cl1 O5A 108.8(8) . . ?
O4 Cl1 O5A 46.8(8) . . ?
O6 Cl1 O5A 139.7(9) . . ?
O4A Cl1 O4B 39.3(10) . . ?
O5B Cl1 O4B 105.1(9) . . ?
O5 Cl1 O4B 129.7(8) . . ?
O6B Cl1 O4B 105.1(10) . . ?
O3B Cl1 O4B 105.0(9) . . ?
O3 Cl1 O4B 116.6(8) . . ?
O4 Cl1 O4B 35.0(7) . . ?
O6 Cl1 O4B 73.1(8) . . ?
O5A Cl1 O4B 78.9(10) . . ?
O4A Cl1 O6A 113.4(10) . . ?
O5B Cl1 O6A 65.6(11) . . ?
O5 Cl1 O6A 32.6(8) . . ?
O6B Cl1 O6A 112.8(12) . . ?
O3B Cl1 O6A 55.2(10) . . ?
O3 Cl1 O6A 100.1(7) . . ?
O4 Cl1 O6A 142.0(9) . . ?
O6 Cl1 O6A 84.3(9) . . ?
O5A Cl1 O6A 101.0(9) . . ?
O4B Cl1 O6A 141.5(10) . . ?
O6B O3 Cl1 73.6(13) . . ?
O4B O4 O5A 136.2(19) . . ?
O4B O4 Cl1 77.9(11) . . ?
O5A O4 Cl1 68.3(8) . . ?
O4B O4 O4A 29.0(11) . . ?
O5A O4 O4A 110.3(13) . . ?
Cl1 O4 O4A 49.2(6) . . ?
O3B O5 O6A 139(3) . . ?
O3B O5 Cl1 77.4(16) . . ?
O6A O5 Cl1 82.4(12) . . ?
O3B O5 O5A 38(2) . . ?
O6A O5 O5A 140.0(15) . . ?
Cl1 O5 O5A 57.6(7) . . ?
O4A O6 O5B 126.5(18) . . ?
O4A O6 Cl1 62.8(11) . . ?
O5B O6 Cl1 69.0(11) . . ?
O4A O6 O4B 7.7(12) . . ?
O5B O6 O4B 120.3(14) . . ?
Cl1 O6 O4B 55.2(6) . . ?
O6 O4A Cl1 83.4(14) . . ?
O6 O4A O4 139.5(16) . . ?
Cl1 O4A O4 56.6(8) . . ?
O4 O5A Cl1 64.8(8) . . ?
O4 O5A O5 115.1(12) . . ?
Cl1 O5A O5 54.0(6) . . ?
O5 O6A Cl1 65.0(11) . . ?
O5 O3B Cl1 76.9(16) . . ?
O4 O4B Cl1 67.1(10) . . ?
O4 O4B O6 118.2(13) . . ?
Cl1 O4B O6 51.7(5) . . ?
O6 O5B Cl1 76.6(11) . . ?
O3 O6B Cl1 76.9(14) . . ?
N1S C2S C1S 178.5(9) . . ?

loop_
_geom_bond_atom_site_label_1
_geom_bond_atom_site_label_2
_geom_bond_distance
_geom_bond_site_symmetry_2
_geom_bond_publ_flag
Ag1 N1 2.203(4) . ?
Ag1 N2 2.242(4) . ?
Ag1 O2 2.480(3) . ?
Ag1 O1 2.533(4) . ?
O1 C6 1.216(6) . ?
O2 C9 1.220(6) . ?
N1 C1 1.340(7) . ?
N1 C5 1.353(6) . ?
N2 C14 1.336(6) . ?
N2 C10 1.338(6) . ?
N3 C6 1.327(6) . ?
N3 C7 1.461(6) . ?
N4 C9 1.332(6) . ?
N4 C8 1.466(6) . ?
C1 C2 1.361(8) . ?
C2 C3 1.355(8) . ?
C3 C4 1.381(7) . ?
C4 C5 1.364(7) . ?
C5 C6 1.513(7) . ?
C7 C8 1.509(7) 1_565 ?
C8 C7 1.509(7) 1_545 ?
C9 C10 1.506(6) . ?
C10 C11 1.362(7) . ?
C11 C12 1.378(8) . ?
C12 C13 1.370(9) . ?
C13 C14 1.368(8) . ?
Cl1 O4A 1.285(14) . ?
Cl1 O5B 1.377(14) . ?
Cl1 O5 1.393(8) . ?
Cl1 O6B 1.395(15) . ?
Cl1 O3B 1.395(14) . ?
Cl1 O3 1.416(6) . ?
Cl1 O4 1.416(8) . ?
Cl1 O6 1.435(8) . ?
Cl1 O5A 1.454(15) . ?
Cl1 O4B 1.503(14) . ?
Cl1 O6A 1.523(14) . ?
O3 O6B 0.72(2) . ?
O4 O4B 0.883(18) . ?
O4 O5A 1.14(2) . ?
O4 O4A 1.63(2) . ?
O5 O3B 0.62(2) . ?
O5 O6A 0.83(2) . ?
O5 O5A 1.60(2) . ?
O6 O4A 0.80(2) . ?
O6 O5B 0.834(18) . ?
O6 O4B 1.751(19) . ?
C1S C2S 1.436(10) . ?
C2S N1S 1.117(8) . ?
